data_1573452
_journal_paper_doi 10.1039/D4DT02945C
_chemical_formula_moiety 'C18 H22 Co2 Mo8 N14 O30, 4(H2 O)'
_chemical_formula_sum 'C18 H30 Co2 Mo8 N14 O34'
_chemical_formula_weight 1871.94
_space_group_crystal_system orthorhombic
_space_group_IT_number 61
_space_group_name_Hall '-P 2ac 2ab'
_space_group_name_H-M_alt 'P b c a'
_atom_sites_solution_hydrogens mixed
_atom_sites_solution_primary heavy
_audit_creation_date 2024-07-28
_audit_creation_method
;
Olex2 1.5
(compiled 2024.02.16 svn.r378c4104 for OlexSys, GUI svn.r6928)
;
_audit_update_record
;
2024-07-28 deposited with the CCDC.	2024-12-06 downloaded from the CCDC.
;
_cell_angle_alpha 90
_cell_angle_beta 90
_cell_angle_gamma 90
_cell_formula_units_Z 4
_cell_length_a 15.5814(7)
_cell_length_b 16.4046(8)
_cell_length_c 17.8430(8)
_cell_measurement_reflns_used 9917
_cell_measurement_temperature 296(2)
_cell_measurement_theta_max 27.36
_cell_measurement_theta_min 2.24
_cell_volume 4560.8(4)
_computing_cell_refinement 'SAINT V8.32B (?, 2016)'
_computing_data_reduction 'SAINT V8.32B (?, 2016)'
_computing_molecular_graphics 'Olex2 1.5 (Dolomanov et al., 2009)'
_computing_publication_material 'Olex2 1.5 (Dolomanov et al., 2009)'
_computing_structure_refinement 'XL  (Sheldrick, 2008)'
_computing_structure_solution 'XS  (Sheldrick, 2008)'
_diffrn_ambient_temperature 296(2)
_diffrn_measured_fraction_theta_full 1.000
_diffrn_measured_fraction_theta_max 0.994
_diffrn_measurement_device_type 'Bruker APEX-II CCD'
_diffrn_measurement_method '\f and \w scans'
_diffrn_radiation_type MoK\a
_diffrn_radiation_wavelength 0.71073
_diffrn_reflns_av_R_equivalents 0.0510
_diffrn_reflns_av_unetI/netI 0.0128
_diffrn_reflns_Laue_measured_fraction_full 1.000
_diffrn_reflns_Laue_measured_fraction_max 0.994
_diffrn_reflns_limit_h_max 20
_diffrn_reflns_limit_h_min -20
_diffrn_reflns_limit_k_max 22
_diffrn_reflns_limit_k_min -22
_diffrn_reflns_limit_l_max 24
_diffrn_reflns_limit_l_min -23
_diffrn_reflns_number 171059
_diffrn_reflns_point_group_measured_fraction_full 1.000
_diffrn_reflns_point_group_measured_fraction_max 0.994
_diffrn_reflns_theta_full 25.242
_diffrn_reflns_theta_max 28.688
_diffrn_reflns_theta_min 2.134
_diffrn_source_current 35.0
_diffrn_source_power 1.4
_diffrn_source_voltage 40.0
_diffrn_standards_number 0
_exptl_absorpt_coefficient_mu 2.949
_exptl_absorpt_correction_T_max 0.7457
_exptl_absorpt_correction_T_min 0.4759
_exptl_absorpt_correction_type none
_exptl_absorpt_process_details
;
SADABS-2012/1 (Bruker,2012) was used for absorption correction.
wR2(int) was 0.1186 before and 0.0604 after correction.
The Ratio of minimum to maximum transmission is 0.6382.
The \l/2 correction factor is 0.0015.
;
_exptl_crystal_colour pink
_exptl_crystal_colour_primary pink
_exptl_crystal_density_diffrn 2.726
_exptl_crystal_description block
_exptl_crystal_F_000 3592
_refine_diff_density_max 0.626
_refine_diff_density_min -0.657
_refine_diff_density_rms 0.095
_refine_ls_extinction_coef 0.00064(3)
_refine_ls_extinction_expression Fc^*^=kFc[1+0.001xFc^2^\l^3^/sin(2\q)]^-1/4^
_refine_ls_extinction_method 'SHELXL-2014/7 (Sheldrick 2014'
_refine_ls_goodness_of_fit_ref 1.191
_refine_ls_hydrogen_treatment mixed
_refine_ls_matrix_type full
_refine_ls_number_parameters 355
_refine_ls_number_reflns 5847
_refine_ls_number_restraints 6
_refine_ls_restrained_S_all 1.198
_refine_ls_R_factor_all 0.0193
_refine_ls_R_factor_gt 0.0183
_refine_ls_shift/su_max 0.002
_refine_ls_shift/su_mean 0.000
_refine_ls_structure_factor_coef Fsqd
_refine_ls_weighting_details 'w=1/[\s^2^(Fo^2^)+(0.0160P)^2^+6.5695P] where P=(Fo^2^+2Fc^2^)/3'
_refine_ls_weighting_scheme calc
_refine_ls_wR_factor_gt 0.0458
_refine_ls_wR_factor_ref 0.0462
_reflns_Friedel_coverage 0.000
_reflns_number_gt 5651
_reflns_number_total 5847
_reflns_threshold_expression 'I > 2\s(I)'
_cod_data_source_file d4dt02945c2.cif
_cod_data_source_block 2
_cod_original_formula_sum 'C18 H22 Co2 Mo8 N14 O30, 4(H2 O)'
_cod_database_code 1573452
_shelx_shelxl_version_number 2014/7
_shelx_space_group_comment
;
The symmetry employed for this shelxl refinement is uniquely defined
by the following loop, which should always be used as a source of
symmetry information in preference to the above space-group names.
They are only intended as comments.
;
_olex2_refinement_description
;
1. Restrained distances
 H1B_$1-H17A
 2.1 with sigma of 0.01
 H2A-H17B
 2.1 with sigma of 0.01
 H17B-H2A
 2.2 with sigma of 0.01
 H1B_$1-H17B
 2.1 with sigma of 0.01
 H17B-H1B_$1
 2.15 with sigma of 0.01
 H17A-H1B_$1
 2.12 with sigma of 0.01
2.a Riding coordinates:
 O2(H2A,H2B)
2.b Free rotating group:
 O17(H17A,H17B), O16(H16A)
2.c Rotating group:
 O1(H1A,H1B)
2.d Aromatic/amide H refined with riding coordinates:
 C6(H6), C8(H8), C2(H2), C7(H7), C1(H1), C9(H9), C4(H4)
;
_olex2_submission_special_instructions 'No special instructions were received'

loop_
_space_group_symop_operation_xyz
'x, y, z'
'-x+1/2, -y, z+1/2'
'x+1/2, -y+1/2, -z'
'-x, y+1/2, -z+1/2'
'-x, -y, -z'
'x-1/2, y, -z-1/2'
'-x-1/2, y-1/2, z'
'x, -y-1/2, z-1/2'

loop_
_atom_site_label
_atom_site_type_symbol
_atom_site_fract_x
_atom_site_fract_y
_atom_site_fract_z
_atom_site_U_iso_or_equiv
_atom_site_adp_type
_atom_site_occupancy
_atom_site_site_symmetry_order
_atom_site_calc_flag
_atom_site_refinement_flags_posn
_atom_site_refinement_flags_adp
_atom_site_refinement_flags_occupancy
_atom_site_disorder_assembly
_atom_site_disorder_group
Mo3 Mo 0.58296(2) 0.55336(2) 0.54699(2) 0.01506(5) Uani 1 1 d . . . . .
Mo2 Mo 0.43350(2) 0.66054(2) 0.47065(2) 0.01687(5) Uani 1 1 d . . . . .
Mo1 Mo 0.48317(2) 0.57763(2) 0.30980(2) 0.01719(5) Uani 1 1 d . . . . .
Mo4 Mo 0.63104(2) 0.46771(2) 0.39159(2) 0.01812(5) Uani 1 1 d . . . . .
Co1 Co 0.65043(2) 0.74290(2) 0.25838(2) 0.01511(6) Uani 1 1 d . . . . .
O8 O 0.47824(10) 0.61551(9) 0.56736(8) 0.0172(3) Uani 1 1 d . . . . .
O11 O 0.64007(9) 0.46048(9) 0.50276(9) 0.0180(3) Uani 1 1 d . . . . .
O15 O 0.52453(9) 0.55107(9) 0.44115(8) 0.0154(3) Uani 1 1 d . . . . .
O14 O 0.55960(11) 0.48562(10) 0.30753(8) 0.0223(3) Uani 1 1 d . . . . .
O5 O 0.40359(10) 0.63704(10) 0.36975(9) 0.0211(3) Uani 1 1 d . . . . .
O3 O 0.55900(11) 0.65304(10) 0.29702(9) 0.0239(3) Uani 1 1 d . . . . .
O9 O 0.65494(11) 0.62907(11) 0.53496(10) 0.0278(4) Uani 1 1 d . . . . .
O10 O 0.59615(11) 0.52365(10) 0.64116(9) 0.0231(3) Uani 1 1 d . . . . .
O12 O 0.70602(12) 0.54266(12) 0.38034(11) 0.0320(4) Uani 1 1 d . . . . .
O6 O 0.34496(12) 0.71146(11) 0.50023(10) 0.0294(4) Uani 1 1 d . . . . .
O7 O 0.50926(12) 0.73337(11) 0.46112(11) 0.0308(4) Uani 1 1 d . . . . .
O13 O 0.68181(12) 0.38109(11) 0.36512(10) 0.0303(4) Uani 1 1 d . . . . .
N1 N 0.62754(12) 0.81975(12) 0.35250(10) 0.0202(4) Uani 1 1 d . . . . .
O2 O 0.74501(11) 0.68383(11) 0.31537(10) 0.0293(4) Uani 1 1 d . . . . .
H2A H 0.7733 0.7233 0.3356 0.044 Uiso 1 1 d DR U . . .
H2B H 0.7234 0.6549 0.3515 0.044 Uiso 1 1 d R U . . .
N7 N 0.75908(12) 1.17456(11) 0.70973(10) 0.0176(3) Uani 1 1 d . . . . .
N3 N 0.63542(13) 0.87499(12) 0.46321(10) 0.0208(4) Uani 1 1 d . . . . .
N4 N 0.66774(13) 0.84618(11) 0.66517(10) 0.0190(4) Uani 1 1 d . . . . .
O1 O 0.54967(12) 0.79820(11) 0.20438(10) 0.0293(4) Uani 1 1 d . . . . .
H1A H 0.5331 0.8575 0.1854 0.044 Uiso 1 1 d R U . . .
H1B H 0.5100 0.7615 0.1855 0.044 Uiso 1 1 d R U . . .
O4 O 0.43198(14) 0.56804(12) 0.22705(10) 0.0337(4) Uani 1 1 d . . . . .
C6 C 0.68327(15) 0.92307(13) 0.68610(12) 0.0190(4) Uani 1 1 d . . . . .
H6 H 0.6938 0.9341 0.7364 0.023 Uiso 1 1 calc R U . . .
N2 N 0.58358(18) 0.92597(14) 0.42249(13) 0.0365(6) Uani 1 1 d . . . . .
C8 C 0.69648(16) 1.19406(14) 0.65955(15) 0.0269(5) Uani 1 1 d . . . . .
H8 H 0.6814 1.2477 0.6489 0.032 Uiso 1 1 calc R U . . .
C2 C 0.66013(15) 0.81260(14) 0.42058(12) 0.0202(4) Uani 1 1 d . . . . .
H2 H 0.6952 0.7701 0.4364 0.024 Uiso 1 1 calc R U . . .
C7 C 0.65240(15) 0.83108(13) 0.59267(12) 0.0201(4) Uani 1 1 d . . . . .
H7 H 0.6408 0.7779 0.5777 0.024 Uiso 1 1 calc R U . . .
C1 C 0.58108(19) 0.88965(16) 0.35691(14) 0.0315(6) Uani 1 1 d . . . . .
H1 H 0.5499 0.9102 0.3167 0.038 Uiso 1 1 calc R U . . .
N5 N 0.70025(12) 1.06739(10) 0.66018(10) 0.0164(3) Uani 1 1 d . . . . .
C9 C 0.75884(14) 1.09424(13) 0.70907(11) 0.0167(4) Uani 1 1 d . . . . .
H9 H 0.7941 1.0612 0.7382 0.020 Uiso 1 1 calc R U . . .
C5 C 0.68423(14) 0.98669(12) 0.63523(12) 0.0166(4) Uani 1 1 d . . . . .
N6 N 0.65919(14) 1.13174(12) 0.62747(13) 0.0283(5) Uani 1 1 d . . . . .
C4 C 0.66992(15) 0.97210(13) 0.55974(12) 0.0199(4) Uani 1 1 d . . . . .
H4 H 0.6714 1.0139 0.5245 0.024 Uiso 1 1 calc R U . . .
C3 C 0.65334(14) 0.89228(14) 0.53951(12) 0.0188(4) Uani 1 1 d . . . . .
O17 O 0.90661(14) 0.72864(14) 0.34433(13) 0.0455(5) Uani 1 1 d G . . . .
H17A H 0.9199 0.6853 0.3678 0.068 Uiso 1 1 d DG U . . .
H17B H 0.8942 0.7659 0.3755 0.068 Uiso 1 1 d DG U . . .
O16 O 0.9376(3) 0.6125(2) 0.44657(19) 0.0791(10) Uani 1 1 d G . . . .
H16A H 0.9418 0.5613 0.4407 0.119 Uiso 1 1 d G U . . .
H16B H 0.950(5) 0.626(5) 0.499(4) 0.16(3) Uiso 1 1 d . . . . .

loop_
_atom_site_aniso_label
_atom_site_aniso_U_11
_atom_site_aniso_U_22
_atom_site_aniso_U_33
_atom_site_aniso_U_23
_atom_site_aniso_U_13
_atom_site_aniso_U_12
Mo3 0.01353(8) 0.01437(9) 0.01729(9) 0.00025(6) -0.00256(6) -0.00371(6)
Mo2 0.01936(9) 0.01324(9) 0.01801(9) 0.00313(6) 0.00265(6) 0.00132(6)
Mo1 0.02145(9) 0.01559(9) 0.01454(8) 0.00230(6) -0.00072(6) -0.00050(7)
Mo4 0.01745(9) 0.01762(9) 0.01928(9) 0.00578(7) 0.00520(7) 0.00231(7)
Co1 0.01937(14) 0.01247(13) 0.01348(13) 0.00087(10) 0.00021(10) -0.00169(10)
O8 0.0206(7) 0.0144(7) 0.0166(7) -0.0002(5) 0.0010(6) 0.0001(6)
O11 0.0139(7) 0.0178(7) 0.0224(7) 0.0047(6) 0.0006(6) 0.0012(6)
O15 0.0152(7) 0.0148(7) 0.0162(7) 0.0012(5) -0.0002(5) -0.0018(5)
O14 0.0313(9) 0.0197(8) 0.0157(7) 0.0011(6) 0.0030(6) 0.0043(7)
O5 0.0204(8) 0.0223(8) 0.0205(7) 0.0045(6) -0.0008(6) 0.0056(6)
O3 0.0287(9) 0.0175(8) 0.0256(8) 0.0021(6) 0.0079(7) -0.0019(6)
O9 0.0231(8) 0.0244(9) 0.0357(9) 0.0014(7) -0.0029(7) -0.0115(7)
O10 0.0237(8) 0.0247(8) 0.0210(8) 0.0023(6) -0.0070(6) -0.0062(7)
O12 0.0249(9) 0.0334(10) 0.0377(10) 0.0145(8) 0.0023(8) -0.0068(7)
O6 0.0313(9) 0.0268(9) 0.0301(9) 0.0058(7) 0.0079(7) 0.0106(7)
O7 0.0352(10) 0.0237(9) 0.0334(9) 0.0042(7) 0.0049(8) -0.0087(7)
O13 0.0320(9) 0.0274(9) 0.0314(9) 0.0062(7) 0.0123(7) 0.0116(7)
N1 0.0237(9) 0.0205(9) 0.0163(8) -0.0019(7) 0.0013(7) -0.0041(7)
O2 0.0286(9) 0.0223(8) 0.0370(10) 0.0095(7) -0.0095(7) -0.0055(7)
N7 0.0201(9) 0.0139(8) 0.0188(8) -0.0012(6) -0.0016(7) -0.0013(7)
N3 0.0287(10) 0.0176(9) 0.0161(8) -0.0019(7) -0.0009(7) -0.0021(8)
N4 0.0262(9) 0.0142(8) 0.0167(8) -0.0009(6) 0.0012(7) -0.0001(7)
O1 0.0310(9) 0.0248(9) 0.0322(9) 0.0078(7) -0.0098(7) 0.0007(7)
O4 0.0474(12) 0.0313(9) 0.0222(8) 0.0008(7) -0.0120(8) 0.0014(8)
C6 0.0251(11) 0.0159(10) 0.0161(9) -0.0022(7) 0.0018(8) -0.0002(8)
N2 0.0586(16) 0.0268(11) 0.0240(10) -0.0038(9) -0.0099(10) 0.0138(11)
C8 0.0313(12) 0.0134(10) 0.0360(13) 0.0002(9) -0.0132(10) 0.0011(9)
C2 0.0220(10) 0.0208(10) 0.0178(10) -0.0033(8) 0.0005(8) -0.0016(8)
C7 0.0260(11) 0.0154(10) 0.0189(10) -0.0043(8) 0.0019(8) -0.0021(8)
C1 0.0474(16) 0.0277(12) 0.0195(11) -0.0024(9) -0.0070(10) 0.0090(11)
N5 0.0193(9) 0.0113(8) 0.0187(8) -0.0007(6) -0.0017(7) -0.0004(6)
C9 0.0177(9) 0.0169(10) 0.0156(9) -0.0013(7) -0.0001(7) 0.0010(8)
C5 0.0180(9) 0.0135(9) 0.0184(9) -0.0025(7) 0.0009(8) -0.0015(7)
N6 0.0304(11) 0.0161(9) 0.0384(12) 0.0007(8) -0.0165(9) 0.0015(8)
C4 0.0249(11) 0.0173(10) 0.0174(10) 0.0015(8) -0.0009(8) -0.0036(8)
C3 0.0212(10) 0.0208(10) 0.0143(9) -0.0033(8) 0.0013(8) -0.0025(8)
O17 0.0348(11) 0.0455(13) 0.0561(14) -0.0169(11) 0.0084(10) -0.0067(9)
O16 0.121(3) 0.0579(18) 0.0584(18) -0.0039(15) -0.0121(18) -0.017(2)

loop_
_atom_type_symbol
_atom_type_description
_atom_type_scat_dispersion_real
_atom_type_scat_dispersion_imag
_atom_type_scat_source
C C 0.0033 0.0016 'International Tables Vol C Tables 4.2.6.8 and 6.1.1.4'
H H 0.0000 0.0000 'International Tables Vol C Tables 4.2.6.8 and 6.1.1.4'
Co Co 0.3494 0.9721 'International Tables Vol C Tables 4.2.6.8 and 6.1.1.4'
Mo Mo -1.6832 0.6857 'International Tables Vol C Tables 4.2.6.8 and 6.1.1.4'
N N 0.0061 0.0033 'International Tables Vol C Tables 4.2.6.8 and 6.1.1.4'
O O 0.0106 0.0060 'International Tables Vol C Tables 4.2.6.8 and 6.1.1.4'

loop_
_geom_angle_atom_site_label_1
_geom_angle_atom_site_label_2
_geom_angle_atom_site_label_3
_geom_angle
_geom_angle_site_symmetry_1
_geom_angle_site_symmetry_3
_geom_angle_publ_flag
O8 Mo3 O15 79.32(6) . . ?
O8 Mo3 O15 76.95(6) . 5_666 ?
O11 Mo3 O8 150.44(6) . . ?
O11 Mo3 O15 78.17(6) . 5_666 ?
O11 Mo3 O15 79.52(6) . . ?
O15 Mo3 O15 76.36(6) . 5_666 ?
O9 Mo3 O8 101.21(8) . . ?
O9 Mo3 O11 102.85(8) . . ?
O9 Mo3 O15 100.79(7) . . ?
O9 Mo3 O15 176.81(7) . 5_666 ?
O9 Mo3 O10 104.33(8) . . ?
O10 Mo3 O8 93.68(7) . . ?
O10 Mo3 O11 96.75(7) . . ?
O10 Mo3 O15 78.47(6) . 5_666 ?
O10 Mo3 O15 154.79(7) . . ?
O8 Mo2 O11 71.52(6) . 5_666 ?
O8 Mo2 O15 72.59(6) . . ?
O11 Mo2 O15 72.10(5) 5_666 . ?
O5 Mo2 O8 145.84(6) . . ?
O5 Mo2 O11 84.26(6) . 5_666 ?
O5 Mo2 O15 77.32(6) . . ?
O6 Mo2 O8 101.34(7) . . ?
O6 Mo2 O11 87.50(7) . 5_666 ?
O6 Mo2 O15 159.60(7) . . ?
O6 Mo2 O5 101.27(8) . . ?
O7 Mo2 O8 96.00(8) . . ?
O7 Mo2 O11 164.37(8) . 5_666 ?
O7 Mo2 O15 95.53(8) . . ?
O7 Mo2 O5 102.69(8) . . ?
O7 Mo2 O6 104.56(9) . . ?
O14 Mo1 O15 73.73(6) . . ?
O14 Mo1 O10 76.62(7) . 5_666 ?
O5 Mo1 O15 74.18(6) . . ?
O5 Mo1 O14 144.70(6) . . ?
O5 Mo1 O10 78.57(7) . 5_666 ?
O3 Mo1 O15 94.20(7) . . ?
O3 Mo1 O14 97.80(8) . . ?
O3 Mo1 O5 98.81(8) . . ?
O3 Mo1 O10 163.26(7) . 5_666 ?
O10 Mo1 O15 69.12(5) 5_666 . ?
O4 Mo1 O15 159.78(8) . . ?
O4 Mo1 O14 101.61(8) . . ?
O4 Mo1 O5 103.39(9) . . ?
O4 Mo1 O3 105.97(9) . . ?
O4 Mo1 O10 90.67(8) . 5_666 ?
O8 Mo4 O15 72.54(5) 5_666 . ?
O11 Mo4 O8 72.55(6) . 5_666 ?
O11 Mo4 O15 72.95(6) . . ?
O14 Mo4 O8 84.79(6) . 5_666 ?
O14 Mo4 O11 147.22(7) . . ?
O14 Mo4 O15 77.88(6) . . ?
O12 Mo4 O8 166.00(8) . 5_666 ?
O12 Mo4 O11 96.41(8) . . ?
O12 Mo4 O15 96.29(8) . . ?
O12 Mo4 O14 101.39(8) . . ?
O13 Mo4 O8 86.37(7) . 5_666 ?
O13 Mo4 O11 101.23(8) . . ?
O13 Mo4 O15 158.91(7) . . ?
O13 Mo4 O14 100.61(8) . . ?
O13 Mo4 O12 104.58(9) . . ?
O3 Co1 N4 82.58(7) . 8_575 ?
N1 Co1 O3 92.40(7) . . ?
N1 Co1 N7 93.19(7) . 2_674 ?
N1 Co1 N4 174.88(7) . 8_575 ?
O2 Co1 O3 89.61(7) . . ?
O2 Co1 N1 90.52(8) . . ?
O2 Co1 N7 91.54(7) . 2_674 ?
O2 Co1 N4 88.45(7) . 8_575 ?
O2 Co1 O1 176.50(7) . . ?
N7 Co1 O3 174.29(7) 2_674 . ?
N7 Co1 N4 91.86(7) 2_674 8_575 ?
O1 Co1 O3 86.97(7) . . ?
O1 Co1 N1 88.88(8) . . ?
O1 Co1 N7 91.94(7) . 2_674 ?
O1 Co1 N4 91.84(7) . 8_575 ?
Mo3 O8 Mo2 108.80(7) . . ?
Mo3 O8 Mo4 111.51(7) . 5_666 ?
Mo2 O8 Mo4 103.62(6) . 5_666 ?
Mo3 O11 Mo2 111.12(7) . 5_666 ?
Mo3 O11 Mo4 109.09(7) . . ?
Mo4 O11 Mo2 102.57(7) . 5_666 ?
Mo3 O15 Mo3 103.64(6) . 5_666 ?
Mo3 O15 Mo2 92.67(6) . . ?
Mo3 O15 Mo1 91.57(5) 5_666 . ?
Mo3 O15 Mo1 164.78(7) . . ?
Mo3 O15 Mo4 92.47(6) . . ?
Mo2 O15 Mo3 95.99(5) . 5_666 ?
Mo2 O15 Mo1 85.42(5) . . ?
Mo4 O15 Mo3 96.41(5) . 5_666 ?
Mo4 O15 Mo2 165.06(7) . . ?
Mo4 O15 Mo1 85.94(5) . . ?
Mo4 O14 Mo1 118.02(8) . . ?
Mo2 O5 Mo1 118.44(8) . . ?
Mo1 O3 Co1 169.00(10) . . ?
Mo3 O10 Mo1 120.77(8) . 5_666 ?
C2 N1 Co1 127.43(16) . . ?
C2 N1 C1 103.08(19) . . ?
C1 N1 Co1 129.39(16) . . ?
Co1 O2 H2A 102.8 . . ?
Co1 O2 H2B 110.5 . . ?
H2A O2 H2B 107.2 . . ?
C8 N7 Co1 126.17(15) . 2_675 ?
C9 N7 Co1 129.68(15) . 2_675 ?
C9 N7 C8 103.11(18) . . ?
N2 N3 C3 120.17(19) . . ?
C2 N3 N2 109.65(19) . . ?
C2 N3 C3 130.2(2) . . ?
C6 N4 Co1 115.58(14) . 8_576 ?
C6 N4 C7 118.46(19) . . ?
C7 N4 Co1 125.29(15) . 8_576 ?
Co1 O1 H1A 137.8 . . ?
Co1 O1 H1B 113.2 . . ?
H1A O1 H1B 108.5 . . ?
N4 C6 H6 119.0 . . ?
N4 C6 C5 122.03(19) . . ?
C5 C6 H6 119.0 . . ?
C1 N2 N3 102.3(2) . . ?
N7 C8 H8 122.5 . . ?
N6 C8 N7 115.0(2) . . ?
N6 C8 H8 122.5 . . ?
N1 C2 N3 110.2(2) . . ?
N1 C2 H2 124.9 . . ?
N3 C2 H2 124.9 . . ?
N4 C7 H7 119.1 . . ?
N4 C7 C3 121.8(2) . . ?
C3 C7 H7 119.1 . . ?
N1 C1 H1 122.6 . . ?
N2 C1 N1 114.7(2) . . ?
N2 C1 H1 122.6 . . ?
C9 N5 C5 129.20(18) . . ?
C9 N5 N6 110.12(17) . . ?
N6 N5 C5 120.33(18) . . ?
N7 C9 N5 109.70(19) . . ?
N7 C9 H9 125.1 . . ?
N5 C9 H9 125.1 . . ?
C6 C5 N5 120.01(19) . . ?
C6 C5 C4 120.37(19) . . ?
C4 C5 N5 119.62(19) . . ?
C8 N6 N5 102.07(18) . . ?
C5 C4 H4 121.7 . . ?
C3 C4 C5 116.6(2) . . ?
C3 C4 H4 121.7 . . ?
C7 C3 N3 120.8(2) . . ?
C7 C3 C4 120.7(2) . . ?
C4 C3 N3 118.5(2) . . ?
H17A O17 H17B 109.5 . . ?
H16A O16 H16B 108.7 . . ?

loop_
_geom_bond_atom_site_label_1
_geom_bond_atom_site_label_2
_geom_bond_distance
_geom_bond_site_symmetry_2
_geom_bond_publ_flag
Mo3 O8 1.9581(15) . ?
Mo3 O11 1.9329(16) . ?
Mo3 O15 2.4052(14) 5_666 ?
Mo3 O15 2.0968(15) . ?
Mo3 O9 1.6871(16) . ?
Mo3 O10 1.7617(16) . ?
Mo2 O8 2.0023(15) . ?
Mo2 O11 2.3408(15) 5_666 ?
Mo2 O15 2.3481(15) . ?
Mo2 O5 1.8992(16) . ?
Mo2 O6 1.6969(17) . ?
Mo2 O7 1.6882(18) . ?
Mo1 O15 2.4694(15) . ?
Mo1 O14 1.9231(16) . ?
Mo1 O5 1.9056(16) . ?
Mo1 O3 1.7258(16) . ?
Mo1 O10 2.2481(16) 5_666 ?
Mo1 O4 1.6855(18) . ?
Mo4 O8 2.3019(15) 5_666 ?
Mo4 O11 1.9921(16) . ?
Mo4 O15 2.3250(15) . ?
Mo4 O14 1.8909(16) . ?
Mo4 O12 1.7080(18) . ?
Mo4 O13 1.6935(17) . ?
Co1 O3 2.1628(16) . ?
Co1 N1 2.1300(19) . ?
Co1 O2 2.0360(17) . ?
Co1 N7 2.1388(18) 2_674 ?
Co1 N4 2.2302(18) 8_575 ?
Co1 O1 2.0532(17) . ?
O8 Mo4 2.3020(15) 5_666 ?
O11 Mo2 2.3409(15) 5_666 ?
O15 Mo3 2.4052(14) 5_666 ?
O10 Mo1 2.2480(16) 5_666 ?
N1 C2 1.322(3) . ?
N1 C1 1.358(3) . ?
O2 H2A 0.8620 . ?
O2 H2B 0.8683 . ?
N7 Co1 2.1389(18) 2_675 ?
N7 C8 1.362(3) . ?
N7 C9 1.318(3) . ?
N3 N2 1.371(3) . ?
N3 C2 1.332(3) . ?
N3 C3 1.418(3) . ?
N4 Co1 2.2302(18) 8_576 ?
N4 C6 1.337(3) . ?
N4 C7 1.339(3) . ?
O1 H1A 1.0627 . ?
O1 H1B 0.9269 . ?
C6 H6 0.9300 . ?
C6 C5 1.383(3) . ?
N2 C1 1.314(3) . ?
C8 H8 0.9300 . ?
C8 N6 1.308(3) . ?
C2 H2 0.9300 . ?
C7 H7 0.9300 . ?
C7 C3 1.381(3) . ?
C1 H1 0.9300 . ?
N5 C9 1.337(3) . ?
N5 C5 1.419(3) . ?
N5 N6 1.365(3) . ?
C9 H9 0.9300 . ?
C5 C4 1.386(3) . ?
C4 H4 0.9300 . ?
C4 C3 1.383(3) . ?
O17 H17A 0.8506 . ?
O17 H17B 0.8488 . ?
O16 H16A 0.8499 . ?
O16 H16B 0.97(7) . ?

loop_
_geom_torsion_atom_site_label_1
_geom_torsion_atom_site_label_2
_geom_torsion_atom_site_label_3
_geom_torsion_atom_site_label_4
_geom_torsion
_geom_torsion_site_symmetry_1
_geom_torsion_site_symmetry_2
_geom_torsion_site_symmetry_3
_geom_torsion_site_symmetry_4
_geom_torsion_publ_flag
Co1 N1 C2 N3 175.99(15) . . . . ?
Co1 N1 C1 N2 -175.9(2) . . . . ?
Co1 N7 C8 N6 168.13(18) 2_675 . . . ?
Co1 N7 C9 N5 -167.72(14) 2_675 . . . ?
Co1 N4 C6 C5 -171.36(17) 8_576 . . . ?
Co1 N4 C7 C3 170.99(17) 8_576 . . . ?
O8 Mo3 O10 Mo1 77.99(10) . . . 5_666 ?
O8 Mo2 O5 Mo1 -48.74(16) . . . . ?
O8 Mo4 O14 Mo1 92.83(9) 5_666 . . . ?
O11 Mo3 O10 Mo1 -74.31(10) . . . 5_666 ?
O11 Mo2 O5 Mo1 -93.03(9) 5_666 . . . ?
O11 Mo4 O14 Mo1 47.08(17) . . . . ?
O15 Mo3 O10 Mo1 2.11(8) 5_666 . . 5_666 ?
O15 Mo3 O10 Mo1 5.4(2) . . . 5_666 ?
O15 Mo2 O5 Mo1 -20.13(8) . . . . ?
O15 Mo1 O3 Co1 160.2(5) . . . . ?
O15 Mo4 O14 Mo1 19.60(8) . . . . ?
O14 Mo1 O3 Co1 86.1(5) . . . . ?
O5 Mo1 O3 Co1 -125.2(5) . . . . ?
O9 Mo3 O10 Mo1 -179.45(10) . . . 5_666 ?
O10 Mo1 O3 Co1 155.3(4) 5_666 . . . ?
O12 Mo4 O14 Mo1 -74.47(11) . . . . ?
O6 Mo2 O5 Mo1 -179.32(10) . . . . ?
O7 Mo2 O5 Mo1 72.77(11) . . . . ?
O13 Mo4 O14 Mo1 178.14(10) . . . . ?
N7 C8 N6 N5 0.7(3) . . . . ?
N3 N2 C1 N1 -0.3(3) . . . . ?
N4 C6 C5 N5 179.4(2) . . . . ?
N4 C6 C5 C4 -0.8(3) . . . . ?
N4 C7 C3 N3 -178.9(2) . . . . ?
N4 C7 C3 C4 -0.3(4) . . . . ?
O4 Mo1 O3 Co1 -18.4(5) . . . . ?
C6 N4 C7 C3 0.8(3) . . . . ?
C6 C5 C4 C3 1.3(3) . . . . ?
N2 N3 C2 N1 0.5(3) . . . . ?
N2 N3 C3 C7 137.1(2) . . . . ?
N2 N3 C3 C4 -41.5(3) . . . . ?
C8 N7 C9 N5 1.0(2) . . . . ?
C2 N1 C1 N2 0.6(3) . . . . ?
C2 N3 N2 C1 -0.1(3) . . . . ?
C2 N3 C3 C7 -41.3(4) . . . . ?
C2 N3 C3 C4 140.1(2) . . . . ?
C7 N4 C6 C5 -0.3(3) . . . . ?
C1 N1 C2 N3 -0.6(3) . . . . ?
N5 C5 C4 C3 -179.0(2) . . . . ?
C9 N7 C8 N6 -1.1(3) . . . . ?
C9 N5 C5 C6 43.3(3) . . . . ?
C9 N5 C5 C4 -136.4(2) . . . . ?
C9 N5 N6 C8 -0.1(3) . . . . ?
C5 N5 C9 N7 172.5(2) . . . . ?
C5 N5 N6 C8 -173.9(2) . . . . ?
C5 C4 C3 N3 177.9(2) . . . . ?
C5 C4 C3 C7 -0.7(3) . . . . ?
N6 N5 C9 N7 -0.6(3) . . . . ?
N6 N5 C5 C6 -144.2(2) . . . . ?
N6 N5 C5 C4 36.0(3) . . . . ?
C3 N3 N2 C1 -178.8(2) . . . . ?
C3 N3 C2 N1 179.0(2) . . . . ?
